data_2212835
loop_
_publ_author_name
'Wei-Hua Li'
'Fa-Qian Liu'
'Chang-Ling Pei'
'Bao-Rong Hou'

_publ_section_title
;<i>cis</i>-Dichloridobis(1,10-phenanthroline-\k^2^<i>N</i>,<i>N</i>')cadmium(II)
 hemihydrate
;
_journal_coeditor_code CV2204
_journal_issue 4
_journal_name_full 'Acta Crystallographica Section E'
_journal_page_first m1050
_journal_page_last m1051
_journal_paper_doi 10.1107/S1600536807010793
_journal_volume 63
_journal_year 2007
_chemical_formula_iupac '[Cd Cl2 (C12 H8 N2)2], 0.5H2 O'
_chemical_formula_moiety 'C24 H16 Cd Cl2 N4, 0.5H2 O'
_chemical_formula_sum 'C24 H17 Cd Cl2 N4 O0.5'
_chemical_formula_weight 552.72
_chemical_name_systematic
;
cis-Dichloridobis(1,10-phenanthroline-\k^2^N,N')cadmium(II) hemihydrate
;
_space_group_IT_number 14
_symmetry_cell_setting monoclinic
_symmetry_space_group_name_Hall '-P 2ybc'
_symmetry_space_group_name_H-M 'P 1 21/c 1'
_atom_sites_solution_hydrogens geom
_atom_sites_solution_primary direct
_atom_sites_solution_secondary difmap
_audit_creation_method SHELXL-97
_cell_angle_alpha 90.00
_cell_angle_beta 109.671(3)
_cell_angle_gamma 90.00
_cell_formula_units_Z 8
_cell_length_a 15.604(2)
_cell_length_b 17.189(3)
_cell_length_c 17.640(3)
_cell_measurement_reflns_used 5551
_cell_measurement_temperature 294(2)
_cell_measurement_theta_max 26.36
_cell_measurement_theta_min 2.44
_cell_volume 4455.2(12)
_computing_cell_refinement 'CAD-4 Software'
_computing_data_collection 'CAD-4 Software (Enraf--Nonius, 1989)'
_computing_data_reduction 'NRCVAX (Gabe <i>et al.</i>,  1989)'
_computing_molecular_graphics 'SHELXTL-PC (Sheldrick, 1990)'
_computing_publication_material 'WinGX (Farrugia, 1999)'
_computing_structure_refinement 'SHELXL97 (Sheldrick, 1997)'
_computing_structure_solution 'SHELXS97 (Sheldrick, 1997)'
_diffrn_ambient_temperature 294(2)
_diffrn_measured_fraction_theta_full 0.996
_diffrn_measured_fraction_theta_max 0.996
_diffrn_measurement_device_type 'Enraf--Nonius CAD-4'
_diffrn_measurement_method \w
_diffrn_radiation_monochromator graphite
_diffrn_radiation_source 'fine-focus sealed tube'
_diffrn_radiation_type MoK\a
_diffrn_radiation_wavelength 0.71073
_diffrn_reflns_av_R_equivalents 0.0477
_diffrn_reflns_av_sigmaI/netI 0.0625
_diffrn_reflns_limit_h_max 18
_diffrn_reflns_limit_h_min -19
_diffrn_reflns_limit_k_max 21
_diffrn_reflns_limit_k_min -17
_diffrn_reflns_limit_l_max 21
_diffrn_reflns_limit_l_min -22
_diffrn_reflns_number 24803
_diffrn_reflns_theta_full 26.41
_diffrn_reflns_theta_max 26.41
_diffrn_reflns_theta_min 1.39
_diffrn_standards_decay_% 0
_diffrn_standards_interval_count 100
_diffrn_standards_number 3
_exptl_absorpt_coefficient_mu 1.242
_exptl_absorpt_correction_type none
_exptl_crystal_colour colourless
_exptl_crystal_density_diffrn 1.648
_exptl_crystal_density_method 'not measured'
_exptl_crystal_description block
_exptl_crystal_F_000 2200
_exptl_crystal_size_max 0.22
_exptl_crystal_size_mid 0.20
_exptl_crystal_size_min 0.12
_refine_diff_density_max 0.622
_refine_diff_density_min -0.618
_refine_ls_extinction_method none
_refine_ls_goodness_of_fit_ref 1.030
_refine_ls_hydrogen_treatment mixed
_refine_ls_matrix_type full
_refine_ls_number_parameters 576
_refine_ls_number_reflns 9093
_refine_ls_number_restraints 9
_refine_ls_restrained_S_all 1.034
_refine_ls_R_factor_all 0.0983
_refine_ls_R_factor_gt 0.0364
_refine_ls_shift/su_max 0.073
_refine_ls_shift/su_mean 0.001
_refine_ls_structure_factor_coef Fsqd
_refine_ls_weighting_details 'calc w=1/[\s^2^(Fo^2^)+(0.0218P)^2^+2.5606P] where P=(Fo^2^+2Fc^2^)/3'
_refine_ls_weighting_scheme calc
_refine_ls_wR_factor_gt 0.0644
_refine_ls_wR_factor_ref 0.0854
_reflns_number_gt 5149
_reflns_number_total 9093
_reflns_threshold_expression I>2\s(I)
_cod_data_source_file cv2204.cif
_cod_data_source_block I
_cod_original_cell_volume 4455.0(12)
_cod_original_sg_symbol_H-M 'P 21/c'
_cod_database_code 2212835
_cod_database_fobs_code 2212835

loop_
_symmetry_equiv_pos_as_xyz
'x, y, z'
'-x, y+1/2, -z+1/2'
'-x, -y, -z'
'x, -y-1/2, z-1/2'

loop_
_atom_site_type_symbol
_atom_site_label
_atom_site_fract_x
_atom_site_fract_y
_atom_site_fract_z
_atom_site_U_iso_or_equiv
_atom_site_adp_type
_atom_site_calc_flag
_atom_site_refinement_flags
_atom_site_occupancy
Cd Cd1 0.43983(2) 0.275969(19) 0.318914(18) 0.03693(10) Uani d . 1
Cd Cd2 0.93250(2) 0.22776(2) 0.560251(18) 0.03887(10) Uani d . 1
Cl Cl1 0.30454(9) 0.35743(7) 0.31815(7) 0.0476(3) Uani d . 1
Cl Cl2 0.56743(10) 0.36965(8) 0.33509(9) 0.0640(4) Uani d . 1
Cl Cl3 0.79455(11) 0.14529(8) 0.55100(8) 0.0646(4) Uani d . 1
Cl Cl4 1.05208(13) 0.12992(10) 0.57294(11) 0.1039(6) Uani d . 1
N N1 0.3567(3) 0.1575(2) 0.3372(2) 0.0433(10) Uani d . 1
N N2 0.4955(2) 0.2305(2) 0.4530(2) 0.0389(9) Uani d . 1
N N3 0.3779(3) 0.25114(19) 0.1794(2) 0.0392(10) Uani d . 1
N N4 0.5224(2) 0.17044(19) 0.2824(2) 0.0349(9) Uani d . 1
N N5 0.8443(2) 0.33487(19) 0.5841(2) 0.0365(9) Uani d . 1
N N6 0.9958(3) 0.2737(2) 0.6954(2) 0.0426(9) Uani d . 1
N N7 1.0179(3) 0.3352(2) 0.5250(2) 0.0470(10) Uani d . 1
N N8 0.8754(3) 0.2560(2) 0.4210(2) 0.0392(10) Uani d . 1
C C1 0.2905(4) 0.1219(3) 0.2807(3) 0.0699(18) Uani d . 1
H H1 0.2697 0.1434 0.2294 0.084 Uiso calc R 1
C C2 0.2510(5) 0.0541(4) 0.2948(4) 0.096(2) Uani d . 1
H H2 0.2043 0.0307 0.2536 0.115 Uiso calc R 1
C C3 0.2811(5) 0.0219(3) 0.3694(4) 0.088(2) Uani d . 1
H H3 0.2552 -0.0240 0.3794 0.106 Uiso calc R 1
C C4 0.3508(4) 0.0576(3) 0.4313(3) 0.0577(15) Uani d . 1
C C5 0.3849(5) 0.0283(3) 0.5116(4) 0.0757(18) Uani d . 1
H H5 0.3610 -0.0176 0.5242 0.091 Uiso calc R 1
C C6 0.4507(4) 0.0656(3) 0.5693(4) 0.0727(18) Uani d . 1
H H6 0.4708 0.0456 0.6213 0.087 Uiso calc R 1
C C7 0.4903(4) 0.1352(3) 0.5522(3) 0.0502(13) Uani d . 1
C C8 0.5589(4) 0.1762(3) 0.6097(3) 0.0592(15) Uani d . 1
H H8 0.5801 0.1589 0.6628 0.071 Uiso calc R 1
C C9 0.5952(4) 0.2412(3) 0.5890(3) 0.0601(15) Uani d . 1
H H9 0.6419 0.2682 0.6268 0.072 Uiso calc R 1
C C10 0.5606(3) 0.2665(3) 0.5094(3) 0.0488(12) Uani d . 1
H H10 0.5849 0.3114 0.4955 0.059 Uiso calc R 1
C C11 0.4595(3) 0.1649(3) 0.4731(3) 0.0380(11) Uani d . 1
C C12 0.3876(3) 0.1262(3) 0.4120(3) 0.0416(11) Uani d . 1
C C13 0.3100(3) 0.2909(3) 0.1292(3) 0.0516(13) Uani d . 1
H H13 0.2857 0.3321 0.1496 0.062 Uiso calc R 1
C C14 0.2730(4) 0.2744(3) 0.0478(3) 0.0675(16) Uani d . 1
H H14 0.2262 0.3047 0.0141 0.081 Uiso calc R 1
C C15 0.3070(4) 0.2124(3) 0.0181(3) 0.0598(15) Uani d . 1
H H15 0.2828 0.2001 -0.0364 0.072 Uiso calc R 1
C C16 0.3777(3) 0.1675(3) 0.0691(3) 0.0429(12) Uani d . 1
C C17 0.4145(4) 0.1018(3) 0.0424(3) 0.0533(14) Uani d . 1
H H17 0.3922 0.0879 -0.0117 0.064 Uiso calc R 1
C C18 0.4810(4) 0.0592(3) 0.0938(3) 0.0509(14) Uani d . 1
H H18 0.5024 0.0152 0.0752 0.061 Uiso calc R 1
C C19 0.5192(3) 0.0803(2) 0.1761(3) 0.0390(11) Uani d . 1
C C20 0.5907(3) 0.0389(3) 0.2325(3) 0.0460(13) Uani d . 1
H H20 0.6131 -0.0062 0.2168 0.055 Uiso calc R 1
C C21 0.6269(3) 0.0644(3) 0.3092(3) 0.0459(12) Uani d . 1
H H21 0.6754 0.0382 0.3460 0.055 Uiso calc R 1
C C22 0.5906(3) 0.1304(3) 0.3322(3) 0.0417(12) Uani d . 1
H H22 0.6155 0.1473 0.3852 0.050 Uiso calc R 1
C C23 0.4863(3) 0.1461(2) 0.2046(3) 0.0332(10) Uani d . 1
C C24 0.4127(3) 0.1899(2) 0.1508(3) 0.0338(10) Uani d . 1
C C25 0.7700(3) 0.3631(3) 0.5308(3) 0.0421(12) Uani d . 1
H H25 0.7502 0.3414 0.4795 0.051 Uiso calc R 1
C C26 0.7195(3) 0.4234(3) 0.5469(3) 0.0509(13) Uani d . 1
H H26 0.6675 0.4417 0.5073 0.061 Uiso calc R 1
C C27 0.7481(3) 0.4550(3) 0.6219(3) 0.0524(14) Uani d . 1
H H27 0.7157 0.4959 0.6338 0.063 Uiso calc R 1
C C28 0.8261(3) 0.4263(3) 0.6813(3) 0.0446(12) Uani d . 1
C C29 0.8606(4) 0.4574(3) 0.7609(3) 0.0584(15) Uani d . 1
H H29 0.8303 0.4985 0.7750 0.070 Uiso calc R 1
C C30 0.9350(4) 0.4287(3) 0.8150(3) 0.0623(16) Uani d . 1
H H30 0.9562 0.4501 0.8664 0.075 Uiso calc R 1
C C31 0.9839(4) 0.3646(3) 0.7954(3) 0.0542(14) Uani d . 1
C C32 1.0610(4) 0.3323(4) 0.8506(3) 0.0752(18) Uani d . 1
H H32 1.0833 0.3512 0.9030 0.090 Uiso calc R 1
C C33 1.1039(4) 0.2726(4) 0.8275(3) 0.0803(18) Uani d . 1
H H33 1.1562 0.2508 0.8638 0.096 Uiso calc R 1
C C34 1.0688(4) 0.2444(3) 0.7487(3) 0.0559(15) Uani d . 1
H H34 1.0983 0.2032 0.7336 0.067 Uiso calc R 1
C C35 0.9527(3) 0.3337(2) 0.7178(3) 0.0393(11) Uani d . 1
C C36 0.8727(3) 0.3652(2) 0.6590(3) 0.0366(11) Uani d . 1
C C37 1.0864(4) 0.3736(3) 0.5750(3) 0.0676(17) Uani d . 1
H H37 1.1067 0.3594 0.6290 0.081 Uiso calc R 1
C C38 1.1301(4) 0.4344(4) 0.5515(4) 0.084(2) Uani d . 1
H H38 1.1792 0.4596 0.5887 0.101 Uiso calc R 1
C C39 1.1000(5) 0.4565(4) 0.4732(4) 0.084(2) Uani d . 1
H H39 1.1276 0.4981 0.4566 0.101 Uiso calc R 1
C C40 1.0274(4) 0.4169(3) 0.4167(3) 0.0580(14) Uani d . 1
C C41 0.9943(4) 0.4355(3) 0.3337(3) 0.0693(17) Uani d . 1
H H41 1.0212 0.4759 0.3148 0.083 Uiso calc R 1
C C42 0.9248(4) 0.3959(3) 0.2816(3) 0.0586(15) Uani d . 1
H H42 0.9050 0.4084 0.2271 0.070 Uiso calc R 1
C C43 0.8814(3) 0.3348(3) 0.3099(3) 0.0451(12) Uani d . 1
C C44 0.8076(4) 0.2934(3) 0.2588(3) 0.0544(14) Uani d . 1
H H44 0.7840 0.3056 0.2043 0.065 Uiso calc R 1
C C45 0.7707(4) 0.2354(3) 0.2895(3) 0.0609(15) Uani d . 1
H H45 0.7215 0.2073 0.2562 0.073 Uiso calc R 1
C C46 0.8066(3) 0.2182(3) 0.3708(3) 0.0512(13) Uani d . 1
H H46 0.7807 0.1778 0.3908 0.061 Uiso calc R 1
C C47 0.9128(3) 0.3143(2) 0.3917(3) 0.0355(10) Uani d . 1
C C48 0.9884(3) 0.3562(2) 0.4469(3) 0.0401(11) Uani d . 1
O O1 0.1842(5) 0.0151(4) 0.5364(6) 0.170(3) Uani d DU 1
H H1B 0.156(7) 0.041(8) 0.562(8) 1.6(6) Uiso d D 1
H H1A 0.146(6) -0.005(9) 0.494(6) 0.43(12) Uiso d D 1

loop_
_atom_site_aniso_label
_atom_site_aniso_U_11
_atom_site_aniso_U_22
_atom_site_aniso_U_33
_atom_site_aniso_U_12
_atom_site_aniso_U_13
_atom_site_aniso_U_23
Cd1 0.0466(2) 0.03301(18) 0.02953(19) 0.00076(17) 0.01062(16) -0.00115(15)
Cd2 0.0479(2) 0.03653(18) 0.0328(2) 0.00138(18) 0.01434(17) 0.00034(16)
Cl1 0.0584(8) 0.0412(7) 0.0468(7) 0.0073(6) 0.0225(6) 0.0006(5)
Cl2 0.0677(10) 0.0553(8) 0.0672(10) -0.0190(7) 0.0203(8) -0.0039(7)
Cl3 0.0882(11) 0.0569(9) 0.0575(9) -0.0287(8) 0.0359(9) -0.0056(7)
Cl4 0.1157(16) 0.0934(13) 0.1031(14) 0.0605(12) 0.0375(13) -0.0006(11)
N1 0.048(3) 0.044(2) 0.033(2) -0.004(2) 0.006(2) 0.0066(18)
N2 0.040(2) 0.042(2) 0.034(2) 0.000(2) 0.0123(19) 0.0019(19)
N3 0.046(3) 0.043(2) 0.027(2) 0.0095(17) 0.010(2) 0.0034(15)
N4 0.039(2) 0.035(2) 0.030(2) -0.0012(17) 0.0113(19) -0.0011(16)
N5 0.035(2) 0.033(2) 0.038(2) -0.0004(17) 0.0071(19) -0.0024(17)
N6 0.042(2) 0.051(2) 0.031(2) 0.009(2) 0.0078(19) 0.0063(19)
N7 0.044(3) 0.059(3) 0.037(2) -0.015(2) 0.013(2) -0.005(2)
N8 0.043(3) 0.045(2) 0.030(2) -0.0073(17) 0.013(2) 0.0004(16)
C1 0.075(4) 0.074(4) 0.046(3) -0.033(3) 0.001(3) 0.009(3)
C2 0.108(6) 0.095(5) 0.060(4) -0.066(4) -0.002(4) 0.010(4)
C3 0.117(6) 0.063(4) 0.078(5) -0.052(4) 0.026(4) 0.009(3)
C4 0.075(4) 0.047(3) 0.051(3) -0.015(3) 0.020(3) 0.012(3)
C5 0.101(5) 0.060(4) 0.067(4) -0.018(4) 0.030(4) 0.023(3)
C6 0.085(5) 0.078(4) 0.053(4) -0.002(4) 0.021(4) 0.029(3)
C7 0.053(3) 0.059(3) 0.037(3) 0.004(3) 0.013(3) 0.008(2)
C8 0.057(4) 0.086(4) 0.030(3) 0.011(3) 0.009(3) 0.008(3)
C9 0.048(3) 0.082(4) 0.041(3) -0.001(3) 0.003(3) -0.004(3)
C10 0.042(3) 0.060(3) 0.037(3) -0.002(3) 0.005(2) -0.005(3)
C11 0.039(3) 0.043(3) 0.033(3) 0.005(2) 0.014(2) 0.006(2)
C12 0.041(3) 0.042(3) 0.042(3) -0.004(2) 0.014(2) 0.005(2)
C13 0.056(3) 0.056(3) 0.038(3) 0.019(3) 0.011(3) 0.004(2)
C14 0.067(4) 0.086(4) 0.039(3) 0.031(4) 0.003(3) 0.007(3)
C15 0.066(4) 0.077(4) 0.027(3) 0.008(3) 0.004(3) -0.003(3)
C16 0.048(3) 0.046(3) 0.033(3) -0.005(2) 0.011(2) -0.002(2)
C17 0.073(4) 0.049(3) 0.039(3) -0.005(3) 0.019(3) -0.010(2)
C18 0.074(4) 0.038(3) 0.044(3) -0.004(3) 0.024(3) -0.014(2)
C19 0.053(3) 0.027(2) 0.042(3) -0.003(2) 0.021(3) 0.001(2)
C20 0.056(3) 0.031(3) 0.060(4) 0.007(2) 0.031(3) 0.005(2)
C21 0.045(3) 0.048(3) 0.046(3) 0.012(2) 0.017(3) 0.013(2)
C22 0.039(3) 0.052(3) 0.032(3) 0.001(2) 0.010(2) 0.004(2)
C23 0.039(3) 0.031(2) 0.032(3) -0.004(2) 0.016(2) 0.0021(19)
C24 0.036(3) 0.033(2) 0.031(3) 0.000(2) 0.010(2) -0.0002(19)
C25 0.039(3) 0.037(3) 0.048(3) -0.001(2) 0.012(3) -0.003(2)
C26 0.037(3) 0.042(3) 0.065(4) 0.003(2) 0.006(3) 0.000(3)
C27 0.049(3) 0.036(3) 0.078(4) 0.007(2) 0.030(3) -0.005(3)
C28 0.047(3) 0.039(3) 0.050(3) -0.003(2) 0.020(3) -0.003(2)
C29 0.073(4) 0.052(3) 0.058(4) 0.006(3) 0.032(3) -0.011(3)
C30 0.081(5) 0.064(4) 0.043(4) 0.001(3) 0.023(3) -0.018(3)
C31 0.061(4) 0.060(3) 0.040(3) 0.001(3) 0.016(3) -0.003(3)
C32 0.079(5) 0.099(5) 0.038(3) 0.012(4) 0.007(3) -0.011(3)
C33 0.067(4) 0.111(5) 0.044(4) 0.025(4) -0.005(3) 0.005(4)
C34 0.055(4) 0.065(4) 0.046(3) 0.017(3) 0.015(3) 0.004(2)
C35 0.045(3) 0.039(3) 0.037(3) 0.001(2) 0.018(2) 0.000(2)
C36 0.039(3) 0.032(2) 0.040(3) -0.001(2) 0.015(2) 0.000(2)
C37 0.067(4) 0.085(4) 0.047(4) -0.030(3) 0.014(3) -0.004(3)
C38 0.074(5) 0.098(5) 0.074(5) -0.049(4) 0.016(4) -0.016(4)
C39 0.099(5) 0.089(5) 0.063(4) -0.052(4) 0.025(4) 0.001(4)
C40 0.062(4) 0.060(3) 0.055(4) -0.019(3) 0.024(3) -0.003(3)
C41 0.085(5) 0.068(4) 0.060(4) -0.028(3) 0.031(4) 0.011(3)
C42 0.069(4) 0.065(4) 0.039(3) -0.004(3) 0.015(3) 0.014(3)
C43 0.051(3) 0.045(3) 0.043(3) 0.001(2) 0.021(3) 0.004(2)
C44 0.061(4) 0.068(4) 0.032(3) -0.007(3) 0.012(3) 0.006(2)
C45 0.059(4) 0.083(4) 0.035(3) -0.023(3) 0.009(3) -0.001(3)
C46 0.058(3) 0.064(3) 0.032(3) -0.022(3) 0.016(3) 0.000(2)
C47 0.038(3) 0.035(2) 0.034(3) 0.001(2) 0.014(2) 0.002(2)
C48 0.041(3) 0.040(3) 0.043(3) -0.006(2) 0.018(2) 0.003(2)
O1 0.130(5) 0.170(5) 0.210(6) 0.021(4) 0.057(5) -0.065(5)

loop_
_atom_type_symbol
_atom_type_description
_atom_type_scat_dispersion_real
_atom_type_scat_dispersion_imag
_atom_type_scat_source
C C 0.0033 0.0016 'International Tables Vol C Tables 4.2.6.8 and 6.1.1.4'
H H 0.0000 0.0000 'International Tables Vol C Tables 4.2.6.8 and 6.1.1.4'
N N 0.0061 0.0033 'International Tables Vol C Tables 4.2.6.8 and 6.1.1.4'
O O 0.0106 0.0060 'International Tables Vol C Tables 4.2.6.8 and 6.1.1.4'
Cl Cl 0.1484 0.1585 'International Tables Vol C Tables 4.2.6.8 and 6.1.1.4'
Cd Cd -0.8075 1.2024 'International Tables Vol C Tables 4.2.6.8 and 6.1.1.4'

loop_
_geom_angle_atom_site_label_1
_geom_angle_atom_site_label_2
_geom_angle_atom_site_label_3
_geom_angle
_geom_angle_publ_flag
N3 Cd1 N2 150.23(12) yes
N3 Cd1 N4 69.93(12) yes
N2 Cd1 N4 88.25(12) yes
N3 Cd1 N1 86.52(12) yes
N2 Cd1 N1 68.41(13) yes
N4 Cd1 N1 76.74(12) yes
N3 Cd1 Cl2 105.44(10) yes
N2 Cd1 Cl2 95.06(10) yes
N4 Cd1 Cl2 92.19(9) yes
N1 Cd1 Cl2 160.05(10) yes
N3 Cd1 Cl1 92.66(10) yes
N2 Cd1 Cl1 102.33(9) yes
N4 Cd1 Cl1 157.87(9) yes
N1 Cd1 Cl1 89.02(10) yes
Cl2 Cd1 Cl1 105.97(5) yes
N8 Cd2 N6 148.68(13) yes
N8 Cd2 N5 89.26(12) yes
N6 Cd2 N5 69.06(13) yes
N8 Cd2 Cl4 104.08(10) yes
N6 Cd2 Cl4 95.11(10) yes
N5 Cd2 Cl4 163.93(10) yes
N8 Cd2 N7 68.45(13) yes
N6 Cd2 N7 85.81(13) yes
N5 Cd2 N7 82.06(12) yes
Cl4 Cd2 N7 94.39(11) yes
N8 Cd2 Cl3 91.90(10) yes
N6 Cd2 Cl3 107.83(10) yes
N5 Cd2 Cl3 85.21(9) yes
Cl4 Cd2 Cl3 102.98(6) yes
N7 Cd2 Cl3 156.59(10) yes
C1 N1 C12 118.9(4) ?
C1 N1 Cd1 126.1(3) ?
C12 N1 Cd1 114.9(3) ?
C10 N2 C11 118.4(4) ?
C10 N2 Cd1 122.2(3) ?
C11 N2 Cd1 119.3(3) ?
C13 N3 C24 118.9(4) ?
C13 N3 Cd1 124.1(3) ?
C24 N3 Cd1 117.0(3) ?
C22 N4 C23 118.5(4) ?
C22 N4 Cd1 126.3(3) ?
C23 N4 Cd1 114.8(3) ?
C25 N5 C36 118.5(4) ?
C25 N5 Cd2 124.9(3) ?
C36 N5 Cd2 116.5(3) ?
C34 N6 C35 118.6(4) ?
C34 N6 Cd2 123.9(3) ?
C35 N6 Cd2 117.5(3) ?
C37 N7 C48 118.1(4) ?
C37 N7 Cd2 126.4(4) ?
C48 N7 Cd2 115.5(3) ?
C46 N8 C47 118.1(4) ?
C46 N8 Cd2 122.5(3) ?
C47 N8 Cd2 119.4(3) ?
N1 C1 C2 122.6(5) ?
N1 C1 H1 118.7 ?
C2 C1 H1 118.7 ?
C3 C2 C1 119.3(6) ?
C3 C2 H2 120.4 ?
C1 C2 H2 120.4 ?
C2 C3 C4 120.2(5) ?
C2 C3 H3 119.9 ?
C4 C3 H3 119.9 ?
C3 C4 C12 117.0(5) ?
C3 C4 C5 123.6(5) ?
C12 C4 C5 119.4(5) ?
C6 C5 C4 121.3(5) ?
C6 C5 H5 119.4 ?
C4 C5 H5 119.4 ?
C5 C6 C7 121.1(5) ?
C5 C6 H6 119.4 ?
C7 C6 H6 119.4 ?
C8 C7 C11 117.4(5) ?
C8 C7 C6 123.6(5) ?
C11 C7 C6 119.1(5) ?
C9 C8 C7 120.5(5) ?
C9 C8 H8 119.7 ?
C7 C8 H8 119.7 ?
C8 C9 C10 118.2(5) ?
C8 C9 H9 120.9 ?
C10 C9 H9 120.9 ?
N2 C10 C9 123.8(5) ?
N2 C10 H10 118.1 ?
C9 C10 H10 118.1 ?
N2 C11 C7 121.6(4) ?
N2 C11 C12 118.6(4) ?
C7 C11 C12 119.7(4) ?
N1 C12 C4 122.0(4) ?
N1 C12 C11 118.7(4) ?
C4 C12 C11 119.3(4) ?
N3 C13 C14 123.4(5) ?
N3 C13 H13 118.3 ?
C14 C13 H13 118.3 ?
C15 C14 C13 118.5(5) ?
C15 C14 H14 120.8 ?
C13 C14 H14 120.8 ?
C14 C15 C16 120.4(5) ?
C14 C15 H15 119.8 ?
C16 C15 H15 119.8 ?
C15 C16 C24 117.2(4) ?
C15 C16 C17 123.1(5) ?
C24 C16 C17 119.7(4) ?
C18 C17 C16 121.2(5) ?
C18 C17 H17 119.4 ?
C16 C17 H17 119.4 ?
C17 C18 C19 121.0(5) ?
C17 C18 H18 119.5 ?
C19 C18 H18 119.5 ?
C23 C19 C20 116.8(4) ?
C23 C19 C18 119.6(4) ?
C20 C19 C18 123.6(4) ?
C21 C20 C19 120.5(4) ?
C21 C20 H20 119.8 ?
C19 C20 H20 119.8 ?
C20 C21 C22 118.9(4) ?
C20 C21 H21 120.6 ?
C22 C21 H21 120.6 ?
N4 C22 C21 123.2(4) ?
N4 C22 H22 118.4 ?
C21 C22 H22 118.4 ?
N4 C23 C19 122.1(4) ?
N4 C23 C24 118.3(4) ?
C19 C23 C24 119.6(4) ?
N3 C24 C16 121.7(4) ?
N3 C24 C23 119.5(4) ?
C16 C24 C23 118.8(4) ?
N5 C25 C26 123.6(5) ?
N5 C25 H25 118.2 ?
C26 C25 H25 118.2 ?
C27 C26 C25 118.4(5) ?
C27 C26 H26 120.8 ?
C25 C26 H26 120.8 ?
C26 C27 C28 120.3(4) ?
C26 C27 H27 119.9 ?
C28 C27 H27 119.9 ?
C27 C28 C36 117.0(4) ?
C27 C28 C29 123.3(5) ?
C36 C28 C29 119.7(5) ?
C30 C29 C28 121.2(5) ?
C30 C29 H29 119.4 ?
C28 C29 H29 119.4 ?
C29 C30 C31 121.1(5) ?
C29 C30 H30 119.5 ?
C31 C30 H30 119.5 ?
C32 C31 C35 118.1(5) ?
C32 C31 C30 122.8(5) ?
C35 C31 C30 119.1(5) ?
C33 C32 C31 119.4(5) ?
C33 C32 H32 120.3 ?
C31 C32 H32 120.3 ?
C32 C33 C34 119.4(5) ?
C32 C33 H33 120.3 ?
C34 C33 H33 120.3 ?
N6 C34 C33 122.4(5) ?
N6 C34 H34 118.8 ?
C33 C34 H34 118.8 ?
N6 C35 C31 122.0(4) ?
N6 C35 C36 118.2(4) ?
C31 C35 C36 119.8(4) ?
N5 C36 C28 122.2(4) ?
N5 C36 C35 118.7(4) ?
C28 C36 C35 119.1(4) ?
N7 C37 C38 123.4(5) ?
N7 C37 H37 118.3 ?
C38 C37 H37 118.3 ?
C39 C38 C37 118.7(6) ?
C39 C38 H38 120.7 ?
C37 C38 H38 120.7 ?
C38 C39 C40 120.5(5) ?
C38 C39 H39 119.8 ?
C40 C39 H39 119.8 ?
C48 C40 C39 116.1(5) ?
C48 C40 C41 120.5(5) ?
C39 C40 C41 123.4(5) ?
C42 C41 C40 121.5(5) ?
C42 C41 H41 119.2 ?
C40 C41 H41 119.2 ?
C41 C42 C43 120.0(5) ?
C41 C42 H42 120.0 ?
C43 C42 H42 120.0 ?
C44 C43 C47 117.5(4) ?
C44 C43 C42 122.3(5) ?
C47 C43 C42 120.2(5) ?
C45 C44 C43 119.2(5) ?
C45 C44 H44 120.4 ?
C43 C44 H44 120.4 ?
C44 C45 C46 119.6(5) ?
C44 C45 H45 120.2 ?
C46 C45 H45 120.2 ?
N8 C46 C45 123.2(5) ?
N8 C46 H46 118.4 ?
C45 C46 H46 118.4 ?
N8 C47 C43 122.4(4) ?
N8 C47 C48 118.3(4) ?
C43 C47 C48 119.4(4) ?
N7 C48 C40 123.2(5) ?
N7 C48 C47 118.4(4) ?
C40 C48 C47 118.5(4) ?
H1B O1 H1A 110(12) ?

loop_
_geom_bond_atom_site_label_1
_geom_bond_atom_site_label_2
_geom_bond_distance
_geom_bond_publ_flag
Cd1 N3 2.360(4) yes
Cd1 N2 2.362(4) yes
Cd1 N4 2.434(3) yes
Cd1 N1 2.494(4) yes
Cd1 Cl2 2.5013(14) yes
Cd1 Cl1 2.5293(13) yes
Cd2 N8 2.364(4) yes
Cd2 N6 2.386(4) yes
Cd2 N5 2.419(3) yes
Cd2 Cl4 2.4657(16) yes
Cd2 N7 2.475(4) yes
Cd2 Cl3 2.5364(14) yes
N1 C1 1.319(6) ?
N1 C12 1.354(5) ?
N2 C10 1.312(5) ?
N2 C11 1.359(5) ?
N3 C13 1.319(5) ?
N3 C24 1.357(5) ?
N4 C22 1.323(5) ?
N4 C23 1.362(5) ?
N5 C25 1.315(5) ?
N5 C36 1.349(5) ?
N6 C34 1.310(6) ?
N6 C35 1.361(5) ?
N7 C37 1.312(6) ?
N7 C48 1.349(5) ?
N8 C46 1.311(5) ?
N8 C47 1.348(5) ?
C1 C2 1.380(7) ?
C1 H1 0.9300 ?
C2 C3 1.357(8) ?
C2 H2 0.9300 ?
C3 C4 1.397(7) ?
C3 H3 0.9300 ?
C4 C12 1.402(6) ?
C4 C5 1.427(7) ?
C5 C6 1.341(8) ?
C5 H5 0.9300 ?
C6 C7 1.425(7) ?
C6 H6 0.9300 ?
C7 C8 1.393(7) ?
C7 C11 1.411(6) ?
C8 C9 1.358(7) ?
C8 H8 0.9300 ?
C9 C10 1.392(6) ?
C9 H9 0.9300 ?
C10 H10 0.9300 ?
C11 C12 1.431(6) ?
C13 C14 1.385(6) ?
C13 H13 0.9300 ?
C14 C15 1.371(7) ?
C14 H14 0.9300 ?
C15 C16 1.398(6) ?
C15 H15 0.9300 ?
C16 C24 1.412(6) ?
C16 C17 1.418(6) ?
C17 C18 1.342(7) ?
C17 H17 0.9300 ?
C18 C19 1.418(6) ?
C18 H18 0.9300 ?
C19 C23 1.403(5) ?
C19 C20 1.412(6) ?
C20 C21 1.352(6) ?
C20 H20 0.9300 ?
C21 C22 1.388(6) ?
C21 H21 0.9300 ?
C22 H22 0.9300 ?
C23 C24 1.434(6) ?
C25 C26 1.389(6) ?
C25 H25 0.9300 ?
C26 C27 1.359(6) ?
C26 H26 0.9300 ?
C27 C28 1.402(7) ?
C27 H27 0.9300 ?
C28 C36 1.406(6) ?
C28 C29 1.426(7) ?
C29 C30 1.325(7) ?
C29 H29 0.9300 ?
C30 C31 1.445(7) ?
C30 H30 0.9300 ?
C31 C32 1.384(7) ?
C31 C35 1.396(6) ?
C32 C33 1.361(7) ?
C32 H32 0.9300 ?
C33 C34 1.398(7) ?
C33 H33 0.9300 ?
C34 H34 0.9300 ?
C35 C36 1.433(6) ?
C37 C38 1.386(7) ?
C37 H37 0.9300 ?
C38 C39 1.354(8) ?
C38 H38 0.9300 ?
C39 C40 1.407(7) ?
C39 H39 0.9300 ?
C40 C48 1.400(6) ?
C40 C41 1.414(7) ?
C41 C42 1.347(7) ?
C41 H41 0.9300 ?
C42 C43 1.427(6) ?
C42 H42 0.9300 ?
C43 C44 1.396(6) ?
C43 C47 1.404(6) ?
C44 C45 1.352(6) ?
C44 H44 0.9300 ?
C45 C46 1.385(6) ?
C45 H45 0.9300 ?
C46 H46 0.9300 ?
C47 C48 1.444(6) ?
O1 H1B 0.85(13) ?
O1 H1A 0.86(10) ?

loop_
_geom_hbond_atom_site_label_D
_geom_hbond_atom_site_label_H
_geom_hbond_atom_site_label_A
_geom_hbond_site_symmetry_A
_geom_hbond_distance_DH
_geom_hbond_distance_HA
_geom_hbond_distance_DA
_geom_hbond_angle_DHA
_geom_hbond_publ_flag
O1 H1A Cl3 3_656. 0.86(10) 2.79(14) 3.230(8) 113(10) yes
O1 H1B Cl4 1_455 0.85(13) 2.28(13) 3.075(8) 154(11) yes

loop_
_geom_torsion_atom_site_label_1
_geom_torsion_atom_site_label_2
_geom_torsion_atom_site_label_3
_geom_torsion_atom_site_label_4
_geom_torsion
N3 Cd1 N1 C1 -15.3(4)
N2 Cd1 N1 C1 -178.9(5)
N4 Cd1 N1 C1 -85.5(4)
Cl2 Cd1 N1 C1 -143.2(4)
Cl1 Cd1 N1 C1 77.4(4)
N3 Cd1 N1 C12 160.9(3)
N2 Cd1 N1 C12 -2.7(3)
N4 Cd1 N1 C12 90.7(3)
Cl2 Cd1 N1 C12 33.0(5)
Cl1 Cd1 N1 C12 -106.4(3)
N3 Cd1 N2 C10 147.3(4)
N4 Cd1 N2 C10 105.4(4)
N1 Cd1 N2 C10 -178.2(4)
Cl2 Cd1 N2 C10 13.4(4)
Cl1 Cd1 N2 C10 -94.2(4)
N3 Cd1 N2 C11 -32.7(4)
N4 Cd1 N2 C11 -74.5(3)
N1 Cd1 N2 C11 1.9(3)
Cl2 Cd1 N2 C11 -166.6(3)
Cl1 Cd1 N2 C11 85.9(3)
N2 Cd1 N3 C13 136.5(4)
N4 Cd1 N3 C13 -178.3(4)
N1 Cd1 N3 C13 104.6(4)
Cl2 Cd1 N3 C13 -91.6(4)
Cl1 Cd1 N3 C13 15.7(4)
N2 Cd1 N3 C24 -40.6(4)
N4 Cd1 N3 C24 4.6(3)
N1 Cd1 N3 C24 -72.5(3)
Cl2 Cd1 N3 C24 91.2(3)
Cl1 Cd1 N3 C24 -161.4(3)
N3 Cd1 N4 C22 -178.4(4)
N2 Cd1 N4 C22 -19.0(4)
N1 Cd1 N4 C22 -87.2(4)
Cl2 Cd1 N4 C22 76.0(3)
Cl1 Cd1 N4 C22 -138.5(3)
N3 Cd1 N4 C23 -6.4(3)
N2 Cd1 N4 C23 153.0(3)
N1 Cd1 N4 C23 84.8(3)
Cl2 Cd1 N4 C23 -112.0(3)
Cl1 Cd1 N4 C23 33.5(4)
N8 Cd2 N5 C25 24.8(4)
N6 Cd2 N5 C25 -178.3(4)
Cl4 Cd2 N5 C25 171.3(3)
N7 Cd2 N5 C25 93.1(4)
Cl3 Cd2 N5 C25 -67.2(3)
N8 Cd2 N5 C36 -157.9(3)
N6 Cd2 N5 C36 -1.0(3)
Cl4 Cd2 N5 C36 -11.4(5)
N7 Cd2 N5 C36 -89.5(3)
Cl3 Cd2 N5 C36 110.2(3)
N8 Cd2 N6 C34 -130.7(4)
N5 Cd2 N6 C34 -179.8(4)
Cl4 Cd2 N6 C34 -2.7(4)
N7 Cd2 N6 C34 -96.7(4)
Cl3 Cd2 N6 C34 102.7(4)
N8 Cd2 N6 C35 49.6(4)
N5 Cd2 N6 C35 0.6(3)
Cl4 Cd2 N6 C35 177.7(3)
N7 Cd2 N6 C35 83.6(3)
Cl3 Cd2 N6 C35 -76.9(3)
N8 Cd2 N7 C37 179.8(5)
N6 Cd2 N7 C37 18.0(4)
N5 Cd2 N7 C37 87.4(4)
Cl4 Cd2 N7 C37 -76.8(4)
Cl3 Cd2 N7 C37 145.1(4)
N8 Cd2 N7 C48 1.4(3)
N6 Cd2 N7 C48 -160.3(3)
N5 Cd2 N7 C48 -90.9(3)
Cl4 Cd2 N7 C48 104.8(3)
Cl3 Cd2 N7 C48 -33.2(5)
N6 Cd2 N8 C46 -142.9(4)
N5 Cd2 N8 C46 -98.0(4)
Cl4 Cd2 N8 C46 91.1(4)
N7 Cd2 N8 C46 -179.7(4)
Cl3 Cd2 N8 C46 -12.8(4)
N6 Cd2 N8 C47 35.3(4)
N5 Cd2 N8 C47 80.2(3)
Cl4 Cd2 N8 C47 -90.7(3)
N7 Cd2 N8 C47 -1.6(3)
Cl3 Cd2 N8 C47 165.4(3)
C12 N1 C1 C2 0.4(9)
Cd1 N1 C1 C2 176.5(5)
N1 C1 C2 C3 -0.3(11)
C1 C2 C3 C4 0.5(11)
C2 C3 C4 C12 -0.7(10)
C2 C3 C4 C5 178.7(6)
C3 C4 C5 C6 -178.6(6)
C12 C4 C5 C6 0.8(9)
C4 C5 C6 C7 -1.2(10)
C5 C6 C7 C8 -179.9(6)
C5 C6 C7 C11 -0.1(9)
C11 C7 C8 C9 -1.3(8)
C6 C7 C8 C9 178.4(5)
C7 C8 C9 C10 1.4(8)
C11 N2 C10 C9 0.1(7)
Cd1 N2 C10 C9 -179.8(4)
C8 C9 C10 N2 -0.8(8)
C10 N2 C11 C7 0.0(6)
Cd1 N2 C11 C7 179.9(3)
C10 N2 C11 C12 179.0(4)
Cd1 N2 C11 C12 -1.0(5)
C8 C7 C11 N2 0.6(7)
C6 C7 C11 N2 -179.2(4)
C8 C7 C11 C12 -178.5(4)
C6 C7 C11 C12 1.8(7)
C1 N1 C12 C4 -0.6(7)
Cd1 N1 C12 C4 -177.2(4)
C1 N1 C12 C11 179.8(5)
Cd1 N1 C12 C11 3.3(5)
C3 C4 C12 N1 0.8(8)
C5 C4 C12 N1 -178.7(5)
C3 C4 C12 C11 -179.7(5)
C5 C4 C12 C11 0.9(8)
N2 C11 C12 N1 -1.7(6)
C7 C11 C12 N1 177.4(4)
N2 C11 C12 C4 178.8(4)
C7 C11 C12 C4 -2.2(7)
C24 N3 C13 C14 -1.3(7)
Cd1 N3 C13 C14 -178.4(4)
N3 C13 C14 C15 1.8(9)
C13 C14 C15 C16 -0.4(9)
C14 C15 C16 C24 -1.2(8)
C14 C15 C16 C17 178.7(5)
C15 C16 C17 C18 -178.5(5)
C24 C16 C17 C18 1.5(7)
C16 C17 C18 C19 -2.5(8)
C17 C18 C19 C23 0.7(7)
C17 C18 C19 C20 -178.3(5)
C23 C19 C20 C21 -2.3(6)
C18 C19 C20 C21 176.7(4)
C19 C20 C21 C22 2.1(7)
C23 N4 C22 C21 -0.4(6)
Cd1 N4 C22 C21 171.3(3)
C20 C21 C22 N4 -0.6(7)
C22 N4 C23 C19 0.1(6)
Cd1 N4 C23 C19 -172.6(3)
C22 N4 C23 C24 -179.7(4)
Cd1 N4 C23 C24 7.6(5)
C20 C19 C23 N4 1.2(6)
C18 C19 C23 N4 -177.9(4)
C20 C19 C23 C24 -178.9(4)
C18 C19 C23 C24 2.0(6)
C13 N3 C24 C16 -0.4(6)
Cd1 N3 C24 C16 176.9(3)
C13 N3 C24 C23 -179.9(4)
Cd1 N3 C24 C23 -2.6(5)
C15 C16 C24 N3 1.7(7)
C17 C16 C24 N3 -178.2(4)
C15 C16 C24 C23 -178.9(4)
C17 C16 C24 C23 1.2(6)
N4 C23 C24 N3 -3.6(6)
C19 C23 C24 N3 176.6(4)
N4 C23 C24 C16 176.9(4)
C19 C23 C24 C16 -2.9(6)
C36 N5 C25 C26 1.0(7)
Cd2 N5 C25 C26 178.3(3)
N5 C25 C26 C27 -0.2(7)
C25 C26 C27 C28 -0.8(7)
C26 C27 C28 C36 1.0(7)
C26 C27 C28 C29 179.1(5)
C27 C28 C29 C30 -179.5(5)
C36 C28 C29 C30 -1.4(8)
C28 C29 C30 C31 -0.2(8)
C29 C30 C31 C32 -179.0(6)
C29 C30 C31 C35 1.1(8)
C35 C31 C32 C33 0.6(9)
C30 C31 C32 C33 -179.3(6)
C31 C32 C33 C34 -0.7(10)
C35 N6 C34 C33 -0.2(8)
Cd2 N6 C34 C33 -179.8(4)
C32 C33 C34 N6 0.5(9)
C34 N6 C35 C31 0.0(7)
Cd2 N6 C35 C31 179.7(3)
C34 N6 C35 C36 -179.8(4)
Cd2 N6 C35 C36 -0.1(5)
C32 C31 C35 N6 -0.2(7)
C30 C31 C35 N6 179.6(4)
C32 C31 C35 C36 179.6(5)
C30 C31 C35 C36 -0.5(7)
C25 N5 C36 C28 -0.8(6)
Cd2 N5 C36 C28 -178.3(3)
C25 N5 C36 C35 178.8(4)
Cd2 N5 C36 C35 1.3(5)
C27 C28 C36 N5 -0.2(6)
C29 C28 C36 N5 -178.4(4)
C27 C28 C36 C35 -179.8(4)
C29 C28 C36 C35 2.0(6)
N6 C35 C36 N5 -0.8(6)
C31 C35 C36 N5 179.3(4)
N6 C35 C36 C28 178.8(4)
C31 C35 C36 C28 -1.0(6)
C48 N7 C37 C38 -0.3(8)
Cd2 N7 C37 C38 -178.6(4)
N7 C37 C38 C39 1.1(10)
C37 C38 C39 C40 -1.7(10)
C38 C39 C40 C48 1.5(9)
C38 C39 C40 C41 -178.2(6)
C48 C40 C41 C42 0.1(9)
C39 C40 C41 C42 179.8(6)
C40 C41 C42 C43 1.4(9)
C41 C42 C43 C44 178.2(5)
C41 C42 C43 C47 -1.8(8)
C47 C43 C44 C45 -1.0(7)
C42 C43 C44 C45 179.0(5)
C43 C44 C45 C46 0.1(8)
C47 N8 C46 C45 -0.1(7)
Cd2 N8 C46 C45 178.1(4)
C44 C45 C46 N8 0.5(9)
C46 N8 C47 C43 -0.9(6)
Cd2 N8 C47 C43 -179.1(3)
C46 N8 C47 C48 179.8(4)
Cd2 N8 C47 C48 1.6(5)
C44 C43 C47 N8 1.4(7)
C42 C43 C47 N8 -178.5(4)
C44 C43 C47 C48 -179.3(4)
C42 C43 C47 C48 0.8(7)
C37 N7 C48 C40 0.1(7)
Cd2 N7 C48 C40 178.6(4)
C37 N7 C48 C47 -179.7(5)
Cd2 N7 C48 C47 -1.2(5)
C39 C40 C48 N7 -0.7(8)
C41 C40 C48 N7 179.0(5)
C39 C40 C48 C47 179.2(5)
C41 C40 C48 C47 -1.2(7)
N8 C47 C48 N7 -0.1(6)
C43 C47 C48 N7 -179.5(4)
N8 C47 C48 C40 -179.9(4)
C43 C47 C48 C40 0.7(7)
